data_1555721
loop_
_publ_author_name
'Wang, Weiguo'
'Wei, Fang'
'Ma, Yudao'
'Tung, Chen-Ho'
'Xu, Zhenghu'

_publ_section_title
;
 Copper(I)-Catalyzed Three-Component Click/Alkynylation: One-Pot Synthesis
 of 5-Alkynyl-1,2,3-triazoles.
;
_journal_issue 17
_journal_name_full 'Organic letters'
_journal_page_first 4158
_journal_page_last 4161
_journal_paper_doi 10.1021/acs.orglett.6b02199
_journal_volume 18
_journal_year 2016
_chemical_formula_moiety 'C24 H19 N3 O'
_chemical_formula_sum 'C24 H19 N3 O'
_chemical_formula_weight 365.42
_space_group_crystal_system triclinic
_space_group_IT_number 2
_space_group_name_Hall '-P 1'
_space_group_name_H-M_alt 'P -1'
_atom_sites_solution_hydrogens geom
_atom_sites_solution_primary iterative
_atom_sites_solution_secondary difmap
_audit_creation_date 2016-07-08
_audit_creation_method
;
Olex2 1.2-beta
(compiled 2016.02.19 svn.r3266 for OlexSys, GUI svn.r5155)
;
_cell_angle_alpha 104.203(6)
_cell_angle_beta 90.641(6)
_cell_angle_gamma 96.358(5)
_cell_formula_units_Z 4
_cell_length_a 9.973(6)
_cell_length_b 10.372(6)
_cell_length_c 19.048(11)
_cell_measurement_reflns_used 5513
_cell_measurement_temperature 298(2)
_cell_measurement_theta_max 27.445
_cell_measurement_theta_min 2.549
_cell_volume 1896.8(19)
_computing_molecular_graphics 'Olex2 (Dolomanov et al., 2009)'
_computing_publication_material 'Olex2 (Dolomanov et al., 2009)'
_computing_structure_refinement 'XL (Sheldrick, 2008)'
_computing_structure_solution
;
Superflip (Palatinus & Chapuis, 2007;Palatinus & van der Lee, 2008;
Palatinus et al., 2012)
;
_diffrn_ambient_temperature 298.0
_diffrn_measured_fraction_theta_full 0.969
_diffrn_measured_fraction_theta_max 0.969
_diffrn_measurement_device_type 'CCD area detector'
_diffrn_radiation_monochromator graphite
_diffrn_radiation_type MoK\a
_diffrn_radiation_wavelength 0.71000
_diffrn_reflns_av_R_equivalents 0.0509
_diffrn_reflns_av_unetI/netI 0.0655
_diffrn_reflns_limit_h_max 11
_diffrn_reflns_limit_h_min -11
_diffrn_reflns_limit_k_max 12
_diffrn_reflns_limit_k_min -12
_diffrn_reflns_limit_l_max 22
_diffrn_reflns_limit_l_min -22
_diffrn_reflns_number 17112
_diffrn_reflns_theta_full 25.00
_diffrn_reflns_theta_max 25.00
_diffrn_reflns_theta_min 2.55
_diffrn_source 'fine-focus sealed tube'
_exptl_absorpt_coefficient_mu 0.080
_exptl_absorpt_correction_T_max 0.7456
_exptl_absorpt_correction_T_min 0.5455
_exptl_absorpt_correction_type multi-scan
_exptl_absorpt_process_details
;
SADABS-2012/1 (Bruker,2012) was used for absorption correction.
wR2(int) was 0.1194 before and 0.0532 after correction.
The Ratio of minimum to maximum transmission is 0.7316.
The \l/2 correction factor is 0.0015.
;
_exptl_crystal_colour colourless
_exptl_crystal_density_diffrn 1.280
_exptl_crystal_density_method 'not measured'
_exptl_crystal_description block
_exptl_crystal_F_000 768
_exptl_crystal_size_max 0.1
_exptl_crystal_size_mid 0.08
_exptl_crystal_size_min 0.02
_refine_diff_density_max 0.173
_refine_diff_density_min -0.319
_refine_diff_density_rms 0.052
_refine_ls_extinction_method none
_refine_ls_goodness_of_fit_ref 0.979
_refine_ls_hydrogen_treatment constr
_refine_ls_matrix_type full
_refine_ls_number_parameters 507
_refine_ls_number_reflns 6491
_refine_ls_number_restraints 0
_refine_ls_restrained_S_all 0.979
_refine_ls_R_factor_all 0.1002
_refine_ls_R_factor_gt 0.0570
_refine_ls_shift/su_max 0.000
_refine_ls_shift/su_mean 0.000
_refine_ls_structure_factor_coef Fsqd
_refine_ls_weighting_details 'calc w=1/[\s^2^(Fo^2^)+(0.1000P)^2^+0.0000P] where P=(Fo^2^+2Fc^2^)/3'
_refine_ls_weighting_scheme calc
_refine_ls_wR_factor_gt 0.1457
_refine_ls_wR_factor_ref 0.1716
_reflns_number_gt 4141
_reflns_number_total 6491
_reflns_threshold_expression >2sigma(I)
_cod_data_source_file ol6b02199_si_002.cif
_cod_data_source_block p
_cod_depositor_comments
;

2022-03-18
Z value and formula fixed to values more according to usual
chemical conventions.                 miguel
;
_cod_original_formula_sum 'C48 H38 N6 O2'
_cod_original_formula_weight 730.84
_cod_original_formula_moiety '2(C24 H19 N3 O)'
_cod_original_formula_units_Z 2
_cod_database_code 1555721
_olex2_refinement_description
;
1. Fixed Uiso
 At 1.2 times of:
  All C(H) groups, All C(H,H) groups
 At 1.5 times of:
  All C(H,H,H) groups
2.a Secondary CH2 refined with riding coordinates:
 C18(H18A,H18B), C42(H42A,H42B)
2.b Aromatic/amide H refined with riding coordinates:
 C41(H41), C5(H5), C37(H37), C12(H12), C3(H3), C27(H27), C13(H13), C6(H6),
 C2(H2), C16(H16), C28(H28), C20(H20), C15(H15), C30(H30), C40(H40), C1(H1),
 C31(H31), C39(H39), C38(H38), C24(H24), C48(H48), C44(H44), C45(H45), C22(H22),
  C23(H23), C21(H21), C46(H46), C47(H47)
2.c Idealised Me refined as rotating group:
 C25(H25A,H25B,H25C), C17(H17A,H17B,H17C)
;
_olex2_submission_special_instructions 'No special instructions were received'

loop_
_space_group_symop_id
_space_group_symop_operation_xyz
1 'x, y, z'
2 '-x, -y, -z'

loop_
_atom_site_label
_atom_site_type_symbol
_atom_site_fract_x
_atom_site_fract_y
_atom_site_fract_z
_atom_site_U_iso_or_equiv
_atom_site_adp_type
_atom_site_occupancy
_atom_site_calc_flag
_atom_site_refinement_flags_posn
O1 O 0.52162(17) 0.01966(18) 1.11648(10) 0.0612(5) Uani 1 d .
O2 O -0.05188(19) -0.07366(19) 0.61712(11) 0.0641(5) Uani 1 d .
N3 N -0.1122(2) 0.3307(2) 0.89191(11) 0.0461(5) Uani 1 d .
N1 N -0.2867(2) 0.4165(2) 0.93740(11) 0.0478(6) Uani 1 d .
N2 N -0.2266(2) 0.3772(2) 0.87629(12) 0.0527(6) Uani 1 d .
N6 N 0.5921(2) 0.3284(2) 0.39420(11) 0.0503(6) Uani 1 d .
N4 N 0.7769(2) 0.4399(2) 0.44383(12) 0.0543(6) Uani 1 d .
C4 C -0.2534(2) 0.4337(2) 1.06784(13) 0.0383(6) Uani 1 d .
C7 C -0.2115(2) 0.3957(2) 0.99286(13) 0.0383(6) Uani 1 d .
C36 C 0.7512(2) 0.4416(2) 0.57261(13) 0.0412(6) Uani 1 d .
C8 C -0.0987(2) 0.3403(2) 0.96425(13) 0.0383(6) Uani 1 d .
N5 N 0.7103(2) 0.3909(2) 0.38102(12) 0.0585(6) Uani 1 d .
C35 C 0.7013(2) 0.4075(2) 0.49715(13) 0.0417(6) Uani 1 d .
C34 C 0.5819(2) 0.3357(2) 0.46608(14) 0.0436(6) Uani 1 d .
C19 C -0.0175(3) 0.1300(3) 0.82373(13) 0.0449(6) Uani 1 d .
C14 C 0.4182(2) 0.0705(2) 1.08943(13) 0.0431(6) Uani 1 d .
C11 C 0.2136(2) 0.1923(2) 1.04175(13) 0.0431(6) Uani 1 d .
C41 C 0.8890(3) 0.4555(3) 0.58932(15) 0.0524(7) Uani 1 d .
H41 H 0.9493 0.4446 0.5520 0.063 Uiso 1 calc R
C5 C -0.1976(2) 0.3841(3) 1.12161(14) 0.0475(7) Uani 1 d .
H5 H -0.1334 0.3245 1.1100 0.057 Uiso 1 calc R
C9 C 0.0125(2) 0.2959(2) 0.99469(13) 0.0444(6) Uani 1 d .
C26 C 0.0552(3) -0.0088(3) 0.59126(14) 0.0477(7) Uani 1 d .
C37 C 0.6644(3) 0.4576(3) 0.62957(15) 0.0543(7) Uani 1 d .
H37 H 0.5718 0.4482 0.6200 0.065 Uiso 1 calc R
C33 C 0.4691(3) 0.2741(3) 0.49445(14) 0.0478(7) Uani 1 d .
C29 C 0.2658(2) 0.1415(3) 0.54293(13) 0.0467(7) Uani 1 d .
C12 C 0.2107(2) 0.0550(3) 1.02314(14) 0.0478(7) Uani 1 d .
H12 H 0.1389 0.0030 0.9943 0.057 Uiso 1 calc R
C3 C -0.3508(3) 0.5198(2) 1.08628(15) 0.0496(7) Uani 1 d .
H3 H -0.3902 0.5526 1.0508 0.059 Uiso 1 calc R
C43 C 0.5014(3) 0.1032(3) 0.32408(13) 0.0504(7) Uani 1 d .
C10 C 0.1054(3) 0.2527(3) 1.01735(14) 0.0463(6) Uani 1 d .
C27 C 0.1539(3) -0.0713(3) 0.55080(14) 0.0519(7) Uani 1 d .
H27 H 0.1503 -0.1642 0.5396 0.062 Uiso 1 calc R
C13 C 0.3112(2) -0.0067(3) 1.04622(14) 0.0471(7) Uani 1 d .
H13 H 0.3078 -0.0995 1.0330 0.057 Uiso 1 calc R
C6 C -0.2371(3) 0.4228(3) 1.19225(15) 0.0556(7) Uani 1 d .
H6 H -0.1989 0.3896 1.2280 0.067 Uiso 1 calc R
C2 C -0.3901(3) 0.5574(3) 1.15698(16) 0.0589(8) Uani 1 d .
H2 H -0.4558 0.6153 1.1688 0.071 Uiso 1 calc R
C16 C 0.3227(3) 0.2687(3) 1.08413(14) 0.0503(7) Uani 1 d .
H16 H 0.3270 0.3616 1.0969 0.060 Uiso 1 calc R
C28 C 0.2576(3) 0.0035(3) 0.52704(14) 0.0533(7) Uani 1 d .
H28 H 0.3238 -0.0395 0.4997 0.064 Uiso 1 calc R
C32 C 0.3754(3) 0.2172(3) 0.51738(14) 0.0518(7) Uani 1 d .
C20 C -0.1308(3) 0.0402(3) 0.80127(14) 0.0549(7) Uani 1 d .
H20 H -0.2120 0.0707 0.7923 0.066 Uiso 1 calc R
C15 C 0.4235(3) 0.2076(3) 1.10713(15) 0.0537(7) Uani 1 d .
H15 H 0.4964 0.2595 1.1350 0.064 Uiso 1 calc R
C30 C 0.1656(3) 0.2035(3) 0.58374(15) 0.0545(7) Uani 1 d .
H30 H 0.1689 0.2963 0.5950 0.065 Uiso 1 calc R
C40 C 0.9377(3) 0.4848(3) 0.65966(16) 0.0621(8) Uani 1 d .
H40 H 1.0302 0.4937 0.6697 0.075 Uiso 1 calc R
C1 C -0.3323(3) 0.5098(3) 1.20983(15) 0.0569(7) Uani 1 d .
H1 H -0.3578 0.5365 1.2576 0.068 Uiso 1 calc R
C31 C 0.0621(3) 0.1288(3) 0.60743(15) 0.0567(7) Uani 1 d .
H31 H -0.0043 0.1714 0.6348 0.068 Uiso 1 calc R
C18 C -0.0225(3) 0.2779(3) 0.83475(15) 0.0567(7) Uani 1 d .
H18A H 0.0678 0.3243 0.8470 0.068 Uiso 1 calc R
H18B H -0.0530 0.2953 0.7898 0.068 Uiso 1 calc R
C39 C 0.8498(3) 0.5013(3) 0.71568(16) 0.0618(8) Uani 1 d .
H39 H 0.8827 0.5218 0.7635 0.074 Uiso 1 calc R
C38 C 0.7136(3) 0.4872(3) 0.70040(16) 0.0651(8) Uani 1 d .
H38 H 0.6540 0.4976 0.7380 0.078 Uiso 1 calc R
C42 C 0.4994(3) 0.2513(3) 0.33481(15) 0.0605(8) Uani 1 d .
H42A H 0.5245 0.2761 0.2904 0.073 Uiso 1 calc R
H42B H 0.4085 0.2734 0.3452 0.073 Uiso 1 calc R
C24 C 0.1007(3) 0.0828(3) 0.83729(15) 0.0608(8) Uani 1 d .
H24 H 0.1776 0.1430 0.8531 0.073 Uiso 1 calc R
C48 C 0.6156(3) 0.0440(3) 0.30042(15) 0.0636(8) Uani 1 d .
H48 H 0.6911 0.0956 0.2895 0.076 Uiso 1 calc R
C44 C 0.3908(3) 0.0238(3) 0.33925(15) 0.0611(8) Uani 1 d .
H44 H 0.3131 0.0621 0.3553 0.073 Uiso 1 calc R
C45 C 0.3939(3) -0.1113(3) 0.33094(16) 0.0705(9) Uani 1 d .
H45 H 0.3185 -0.1640 0.3411 0.085 Uiso 1 calc R
C25 C -0.0585(3) -0.2152(3) 0.60514(17) 0.0701(9) Uani 1 d .
H25A H -0.0662 -0.2558 0.5540 0.105 Uiso 1 calc GR
H25B H -0.1358 -0.2477 0.6281 0.105 Uiso 1 calc GR
H25C H 0.0220 -0.2375 0.6252 0.105 Uiso 1 calc GR
C22 C -0.0047(4) -0.1397(3) 0.80514(16) 0.0683(9) Uani 1 d .
H22 H -0.0004 -0.2310 0.7984 0.082 Uiso 1 calc R
C23 C 0.1074(3) -0.0520(3) 0.82790(16) 0.0710(9) Uani 1 d .
H23 H 0.1883 -0.0828 0.8371 0.085 Uiso 1 calc R
C21 C -0.1242(3) -0.0948(3) 0.79199(15) 0.0678(9) Uani 1 d .
H21 H -0.2010 -0.1555 0.7768 0.081 Uiso 1 calc R
C17 C 0.5152(3) -0.1217(3) 1.10352(18) 0.0683(9) Uani 1 d .
H17A H 0.5183 -0.1604 1.0524 0.102 Uiso 1 calc GR
H17B H 0.4325 -0.1561 1.1212 0.102 Uiso 1 calc GR
H17C H 0.5905 -0.1441 1.1281 0.102 Uiso 1 calc GR
C46 C 0.5080(4) -0.1682(3) 0.30770(16) 0.0715(9) Uani 1 d .
H46 H 0.5103 -0.2596 0.3020 0.086 Uiso 1 calc R
C47 C 0.6181(4) -0.0908(4) 0.29296(16) 0.0706(9) Uani 1 d .
H47 H 0.6959 -0.1296 0.2777 0.085 Uiso 1 calc R

loop_
_atom_site_aniso_label
_atom_site_aniso_U_11
_atom_site_aniso_U_22
_atom_site_aniso_U_33
_atom_site_aniso_U_23
_atom_site_aniso_U_13
_atom_site_aniso_U_12
O1 0.0509(11) 0.0524(13) 0.0851(14) 0.0257(10) -0.0197(10) 0.0100(9)
O2 0.0588(12) 0.0520(13) 0.0856(14) 0.0243(10) 0.0247(10) 0.0060(10)
N3 0.0559(14) 0.0370(12) 0.0477(13) 0.0115(10) 0.0008(11) 0.0131(10)
N1 0.0557(13) 0.0399(13) 0.0472(13) 0.0064(10) -0.0084(11) 0.0146(10)
N2 0.0631(15) 0.0454(14) 0.0523(14) 0.0124(11) -0.0073(12) 0.0183(11)
N6 0.0533(14) 0.0452(14) 0.0517(14) 0.0142(11) -0.0010(11) -0.0011(11)
N4 0.0536(14) 0.0525(14) 0.0544(15) 0.0134(12) 0.0068(12) -0.0041(11)
C4 0.0407(14) 0.0242(13) 0.0459(15) 0.0009(11) -0.0083(11) 0.0051(11)
C7 0.0429(14) 0.0221(13) 0.0478(15) 0.0049(11) -0.0094(12) 0.0047(11)
C36 0.0427(15) 0.0267(13) 0.0521(16) 0.0069(11) 0.0050(12) 0.0004(11)
C8 0.0441(14) 0.0255(13) 0.0445(15) 0.0064(11) -0.0049(11) 0.0061(11)
N5 0.0612(15) 0.0591(16) 0.0540(15) 0.0167(12) 0.0069(12) -0.0048(13)
C35 0.0423(14) 0.0321(14) 0.0496(16) 0.0086(12) 0.0065(12) 0.0021(11)
C34 0.0457(15) 0.0364(15) 0.0492(16) 0.0114(12) 0.0044(12) 0.0053(12)
C19 0.0514(16) 0.0458(16) 0.0375(14) 0.0085(12) 0.0073(12) 0.0097(13)
C14 0.0387(14) 0.0427(16) 0.0520(16) 0.0181(13) -0.0034(12) 0.0079(12)
C11 0.0408(14) 0.0415(16) 0.0492(15) 0.0130(12) -0.0001(12) 0.0111(12)
C41 0.0504(17) 0.0469(17) 0.0544(17) 0.0043(13) 0.0047(13) 0.0001(13)
C5 0.0472(15) 0.0430(16) 0.0515(16) 0.0068(13) -0.0041(12) 0.0135(12)
C9 0.0448(15) 0.0368(15) 0.0523(16) 0.0111(12) 0.0002(12) 0.0083(12)
C26 0.0445(15) 0.0470(18) 0.0519(16) 0.0140(13) 0.0084(13) 0.0023(13)
C37 0.0506(16) 0.0523(18) 0.0553(18) 0.0062(14) 0.0087(14) 0.0015(13)
C33 0.0426(15) 0.0448(16) 0.0546(17) 0.0115(13) 0.0020(13) 0.0006(13)
C29 0.0436(15) 0.0506(18) 0.0445(15) 0.0126(13) 0.0023(12) -0.0032(13)
C12 0.0417(15) 0.0446(17) 0.0548(16) 0.0080(13) -0.0089(12) 0.0059(12)
C3 0.0564(16) 0.0378(15) 0.0551(17) 0.0074(13) -0.0041(13) 0.0175(13)
C43 0.0568(18) 0.0551(18) 0.0372(14) 0.0087(13) -0.0099(13) 0.0047(15)
C10 0.0488(16) 0.0425(16) 0.0503(16) 0.0132(13) 0.0029(13) 0.0127(13)
C27 0.0539(17) 0.0419(16) 0.0580(17) 0.0092(13) 0.0094(14) 0.0041(13)
C13 0.0479(15) 0.0316(14) 0.0610(17) 0.0092(12) -0.0029(13) 0.0065(12)
C6 0.0584(17) 0.0578(19) 0.0492(17) 0.0098(14) -0.0084(14) 0.0092(15)
C2 0.0669(19) 0.0449(17) 0.0633(19) 0.0030(14) 0.0071(15) 0.0228(14)
C16 0.0539(16) 0.0311(15) 0.0641(17) 0.0081(13) -0.0064(14) 0.0063(13)
C28 0.0456(16) 0.0560(19) 0.0561(17) 0.0087(14) 0.0112(13) 0.0079(14)
C32 0.0471(16) 0.0556(18) 0.0507(16) 0.0122(14) -0.0015(13) 0.0004(14)
C20 0.0599(18) 0.0542(19) 0.0472(16) 0.0041(14) -0.0023(13) 0.0108(15)
C15 0.0507(16) 0.0429(17) 0.0650(18) 0.0119(14) -0.0161(14) -0.0003(13)
C30 0.0604(18) 0.0403(16) 0.0627(18) 0.0132(14) 0.0081(15) 0.0035(14)
C40 0.0595(18) 0.0532(19) 0.067(2) 0.0073(15) -0.0111(16) -0.0015(15)
C1 0.0637(18) 0.0524(18) 0.0494(17) 0.0009(14) 0.0044(14) 0.0101(15)
C31 0.0552(17) 0.0510(19) 0.0635(18) 0.0100(14) 0.0189(14) 0.0128(14)
C18 0.0695(19) 0.0484(18) 0.0542(17) 0.0145(14) 0.0145(14) 0.0101(14)
C39 0.086(2) 0.0428(17) 0.0512(18) 0.0072(14) -0.0075(17) -0.0052(16)
C38 0.077(2) 0.061(2) 0.0518(18) 0.0078(15) 0.0128(16) -0.0029(17)
C42 0.0670(19) 0.0582(19) 0.0564(18) 0.0162(14) -0.0143(15) 0.0050(15)
C24 0.0511(17) 0.0498(19) 0.074(2) -0.0004(15) 0.0056(14) 0.0106(14)
C48 0.063(2) 0.074(2) 0.0509(18) 0.0106(16) 0.0048(14) 0.0075(17)
C44 0.0569(18) 0.055(2) 0.0647(19) 0.0034(15) -0.0038(14) 0.0053(15)
C45 0.077(2) 0.057(2) 0.068(2) 0.0023(16) 0.0024(17) -0.0016(18)
C25 0.071(2) 0.058(2) 0.084(2) 0.0252(17) 0.0189(17) -0.0010(16)
C22 0.099(3) 0.0475(19) 0.0585(19) 0.0062(15) 0.0092(18) 0.0227(19)
C23 0.073(2) 0.071(2) 0.067(2) 0.0024(17) 0.0015(17) 0.0306(19)
C21 0.075(2) 0.055(2) 0.0608(19) -0.0017(15) 0.0003(16) -0.0084(17)
C17 0.0636(19) 0.061(2) 0.090(2) 0.0314(17) -0.0073(16) 0.0234(16)
C46 0.098(3) 0.057(2) 0.0544(19) 0.0027(15) 0.0021(18) 0.013(2)
C47 0.080(2) 0.073(2) 0.0582(19) 0.0049(17) 0.0068(16) 0.030(2)

loop_
_atom_type_symbol
_atom_type_description
_atom_type_scat_dispersion_real
_atom_type_scat_dispersion_imag
_atom_type_scat_source
C C 0.0033 0.0016 'International Tables Vol C Tables 4.2.6.8 and 6.1.1.4'
H H 0.0000 0.0000 'International Tables Vol C Tables 4.2.6.8 and 6.1.1.4'
N N 0.0061 0.0033 'International Tables Vol C Tables 4.2.6.8 and 6.1.1.4'
O O 0.0106 0.0060 'International Tables Vol C Tables 4.2.6.8 and 6.1.1.4'

loop_
_geom_angle_atom_site_label_1
_geom_angle_atom_site_label_2
_geom_angle_atom_site_label_3
_geom_angle
C14 O1 C17 117.8(2)
C26 O2 C25 117.8(2)
N2 N3 C8 110.8(2)
N2 N3 C18 120.7(2)
C8 N3 C18 128.5(2)
N2 N1 C7 109.6(2)
N1 N2 N3 107.25(19)
N5 N6 C34 110.9(2)
N5 N6 C42 121.0(2)
C34 N6 C42 127.7(2)
N5 N4 C35 109.1(2)
C5 C4 C7 121.3(2)
C3 C4 C7 120.0(2)
C3 C4 C5 118.7(2)
N1 C7 C4 121.3(2)
N1 C7 C8 107.9(2)
C8 C7 C4 130.8(2)
C41 C36 C35 120.4(2)
C37 C36 C35 121.9(2)
C37 C36 C41 117.7(2)
N3 C8 C7 104.5(2)
N3 C8 C9 122.0(2)
C7 C8 C9 133.5(2)
N4 N5 N6 107.3(2)
N4 C35 C36 122.0(2)
N4 C35 C34 108.3(2)
C34 C35 C36 129.6(2)
N6 C34 C35 104.4(2)
N6 C34 C33 122.5(2)
C35 C34 C33 133.0(2)
C20 C19 C18 121.0(2)
C24 C19 C20 118.9(3)
C24 C19 C18 120.1(2)
O1 C14 C13 124.2(2)
O1 C14 C15 116.1(2)
C15 C14 C13 119.7(2)
C12 C11 C10 119.6(2)
C12 C11 C16 118.5(2)
C16 C11 C10 121.8(2)
C40 C41 C36 121.3(3)
C6 C5 C4 120.4(2)
C10 C9 C8 176.6(3)
O2 C26 C27 124.5(2)
O2 C26 C31 116.2(2)
C27 C26 C31 119.3(2)
C38 C37 C36 120.9(3)
C32 C33 C34 177.5(3)
C28 C29 C32 120.2(2)
C28 C29 C30 118.3(2)
C30 C29 C32 121.6(3)
C13 C12 C11 121.4(2)
C2 C3 C4 120.6(2)
C48 C43 C42 120.6(3)
C44 C43 C42 120.9(3)
C44 C43 C48 118.5(3)
C9 C10 C11 176.3(3)
C28 C27 C26 119.9(3)
C12 C13 C14 119.4(2)
C1 C6 C5 120.2(3)
C1 C2 C3 120.2(3)
C15 C16 C11 120.3(2)
C27 C28 C29 121.4(2)
C33 C32 C29 176.6(3)
C19 C20 C21 120.1(3)
C16 C15 C14 120.7(2)
C31 C30 C29 120.4(3)
C41 C40 C39 120.1(3)
C6 C1 C2 120.0(3)
C30 C31 C26 120.8(3)
N3 C18 C19 112.4(2)
C38 C39 C40 119.5(3)
C39 C38 C37 120.4(3)
N6 C42 C43 111.8(2)
C19 C24 C23 121.1(3)
C47 C48 C43 120.2(3)
C45 C44 C43 120.8(3)
C46 C45 C44 119.9(3)
C23 C22 C21 120.5(3)
C22 C23 C24 119.5(3)
C22 C21 C20 120.0(3)
C47 C46 C45 119.9(3)
C46 C47 C48 120.7(3)

loop_
_geom_bond_atom_site_label_1
_geom_bond_atom_site_label_2
_geom_bond_distance
O1 C14 1.360(3)
O1 C17 1.420(3)
O2 C26 1.360(3)
O2 C25 1.423(3)
N3 N2 1.344(3)
N3 C8 1.361(3)
N3 C18 1.458(3)
N1 N2 1.310(3)
N1 C7 1.361(3)
N6 N5 1.338(3)
N6 C34 1.358(3)
N6 C42 1.463(3)
N4 N5 1.319(3)
N4 C35 1.357(3)
C4 C7 1.464(3)
C4 C5 1.390(3)
C4 C3 1.382(3)
C7 C8 1.377(3)
C36 C35 1.461(3)
C36 C41 1.391(3)
C36 C37 1.385(4)
C8 C9 1.417(3)
C35 C34 1.377(3)
C34 C33 1.411(4)
C19 C20 1.374(4)
C19 C18 1.503(4)
C19 C24 1.371(4)
C14 C13 1.387(3)
C14 C15 1.373(4)
C11 C12 1.378(3)
C11 C10 1.433(3)
C11 C16 1.392(3)
C41 C40 1.370(4)
C5 C6 1.382(4)
C9 C10 1.193(3)
C26 C27 1.378(4)
C26 C31 1.378(4)
C37 C38 1.380(4)
C33 C32 1.194(3)
C29 C28 1.381(4)
C29 C32 1.435(4)
C29 C30 1.389(4)
C12 C13 1.371(3)
C3 C2 1.381(4)
C43 C42 1.502(4)
C43 C48 1.382(4)
C43 C44 1.379(4)
C27 C28 1.372(4)
C6 C1 1.370(4)
C2 C1 1.373(4)
C16 C15 1.368(3)
C20 C21 1.377(4)
C30 C31 1.369(4)
C40 C39 1.379(4)
C39 C38 1.369(4)
C24 C23 1.375(4)
C48 C47 1.373(4)
C44 C45 1.376(4)
C45 C46 1.367(4)
C22 C23 1.355(4)
C22 C21 1.369(4)
C46 C47 1.361(4)
